data_4079021
loop_
_publ_author_name
'Li, Wenyi'
'Zhang, Zhongjian'
'Yao, Yingming'
'Zhang, Yong'
'Shen, Qi'

_publ_section_title
;
 Control of Conformations of Piperazidine-Bridged Bis(phenolato) Groups:
 Syntheses and Structures of Bimetallic and Monometallic Lanthanide Amides
 and Their Application in the Polymerization of Lactides
;
_journal_issue 9
_journal_name_full Organometallics
_journal_page_first 3499
_journal_paper_doi 10.1021/om201164t
_journal_volume 31
_journal_year 2012
_chemical_formula_moiety 'C42 H74 N3 O3 Si2 Yb'
_chemical_formula_sum 'C42 H74 N3 O3 Si2 Yb'
_chemical_formula_weight 898.26
_chemical_name_systematic
; 
 ? 
;
_space_group_IT_number 14
_symmetry_cell_setting monoclinic
_symmetry_Int_Tables_number 14
_symmetry_space_group_name_Hall '-P 2yn'
_symmetry_space_group_name_H-M 'P 1 21/n 1'
_atom_sites_solution_hydrogens geom
_atom_sites_solution_primary direct
_atom_sites_solution_secondary difmap
_audit_creation_method SHELXL-97
_cell_angle_alpha 90.00
_cell_angle_beta 95.566(2)
_cell_angle_gamma 90.00
_cell_formula_units_Z 4
_cell_length_a 15.2615(11)
_cell_length_b 14.3842(11)
_cell_length_c 21.9011(15)
_cell_measurement_reflns_used 12042
_cell_measurement_temperature 223(2)
_cell_measurement_theta_max 27.5
_cell_measurement_theta_min 3.0
_cell_volume 4785.2(6)
_computing_cell_refinement CrystalClear
_computing_data_collection CrystalClear
_computing_data_reduction CrystalStructure
_computing_structure_refinement 'SHELXL-97 (Sheldrick, 1997)'
_computing_structure_solution 'SHELXS-97 (Sheldrick, 1990)'
_diffrn_ambient_temperature 223(2)
_diffrn_detector_area_resol_mean 14.63
_diffrn_measured_fraction_theta_full 0.993
_diffrn_measured_fraction_theta_max 0.993
_diffrn_measurement_device_type 'Rigaku Saturn'
_diffrn_measurement_method \w
_diffrn_radiation_monochromator graphite
_diffrn_radiation_source 'fine-focus sealed tube'
_diffrn_radiation_type MoK\a
_diffrn_radiation_wavelength 0.71075
_diffrn_reflns_av_R_equivalents 0.0368
_diffrn_reflns_av_sigmaI/netI 0.0486
_diffrn_reflns_limit_h_max 16
_diffrn_reflns_limit_h_min -18
_diffrn_reflns_limit_k_max 12
_diffrn_reflns_limit_k_min -17
_diffrn_reflns_limit_l_max 24
_diffrn_reflns_limit_l_min -26
_diffrn_reflns_number 24106
_diffrn_reflns_theta_full 25.50
_diffrn_reflns_theta_max 25.50
_diffrn_reflns_theta_min 3.03
_exptl_absorpt_coefficient_mu 2.040
_exptl_absorpt_correction_T_max 0.662
_exptl_absorpt_correction_T_min 0.443
_exptl_absorpt_correction_type multi-scan
_exptl_absorpt_process_details 'Jacobson, R. (1998) Private communication'
_exptl_crystal_colour yellow
_exptl_crystal_density_diffrn 1.247
_exptl_crystal_density_method 'not measured'
_exptl_crystal_description prism
_exptl_crystal_F_000 1876
_exptl_crystal_size_max 0.50
_exptl_crystal_size_mid 0.40
_exptl_crystal_size_min 0.20
_refine_diff_density_max 0.949
_refine_diff_density_min -0.965
_refine_diff_density_rms 0.106
_refine_ls_extinction_method none
_refine_ls_goodness_of_fit_ref 1.140
_refine_ls_hydrogen_treatment mixed
_refine_ls_matrix_type full
_refine_ls_number_parameters 448
_refine_ls_number_reflns 8864
_refine_ls_number_restraints 13
_refine_ls_restrained_S_all 1.148
_refine_ls_R_factor_all 0.0568
_refine_ls_R_factor_gt 0.0504
_refine_ls_shift/su_max 0.001
_refine_ls_shift/su_mean 0.000
_refine_ls_structure_factor_coef Fsqd
_refine_ls_weighting_details 'calc w=1/[\s^2^(Fo^2^)+(0.0340P)^2^+12.7253P] where P=(Fo^2^+2Fc^2^)/3'
_refine_ls_weighting_scheme calc
_refine_ls_wR_factor_gt 0.1049
_refine_ls_wR_factor_ref 0.1082
_reflns_number_gt 8070
_reflns_number_total 8864
_reflns_threshold_expression >2sigma(I)
_cod_data_source_file om201164t_si_001.cif
_cod_data_source_block complex10
_cod_original_sg_symbol_H-M 'P 21/n'
_cod_database_code 4079021

loop_
_symmetry_equiv_pos_as_xyz
'x, y, z'
'-x+1/2, y+1/2, -z+1/2'
'-x, -y, -z'
'x-1/2, -y-1/2, z-1/2'

loop_
_atom_site_label
_atom_site_type_symbol
_atom_site_fract_x
_atom_site_fract_y
_atom_site_fract_z
_atom_site_U_iso_or_equiv
_atom_site_adp_type
_atom_site_occupancy
_atom_site_symmetry_multiplicity
_atom_site_calc_flag
_atom_site_refinement_flags
_atom_site_disorder_assembly
_atom_site_disorder_group
Yb1 Yb 0.375515(14) 0.445443(15) 0.167259(10) 0.02956(9) Uani 1 1 d . B .
Si1 Si 0.30743(14) 0.41334(13) 0.02336(8) 0.0526(5) Uani 1 1 d . . .
H1 H 0.369(3) 0.490(4) 0.038(2) 0.042(15) Uiso 1 1 d . . .
Si2 Si 0.22268(15) 0.27932(15) 0.10525(9) 0.0654(6) Uani 1 1 d D . .
H2 H 0.235(5) 0.264(6) 0.168(4) 0.10(3) Uiso 1 1 d . . .
O1 O 0.4747(2) 0.5491(2) 0.17656(17) 0.0361(9) Uani 1 1 d . . .
O2 O 0.3993(2) 0.3534(3) 0.24204(16) 0.0348(8) Uani 1 1 d . . .
O3 O 0.4913(3) 0.3679(3) 0.12055(19) 0.0458(10) Uani 1 1 d . . .
N1 N 0.3020(3) 0.5999(3) 0.15843(19) 0.0308(9) Uani 1 1 d . . .
N2 N 0.2556(3) 0.4836(3) 0.23173(19) 0.0300(9) Uani 1 1 d . . .
N3 N 0.2869(3) 0.3736(3) 0.0934(2) 0.0410(11) Uani 1 1 d . B .
C1 C 0.4926(4) 0.6391(4) 0.1674(2) 0.0361(12) Uani 1 1 d . B .
C2 C 0.5726(4) 0.6797(4) 0.1931(3) 0.0412(14) Uani 1 1 d . . .
C3 C 0.5879(4) 0.7716(4) 0.1786(3) 0.0475(15) Uani 1 1 d . B .
H3 H 0.6416 0.7983 0.1942 0.057 Uiso 1 1 calc R . .
C4 C 0.5289(4) 0.8270(4) 0.1423(3) 0.0469(15) Uani 1 1 d . . .
C5 C 0.4503(4) 0.7880(4) 0.1214(3) 0.0425(14) Uani 1 1 d . B .
H5 H 0.4083 0.8246 0.0981 0.051 Uiso 1 1 calc R . .
C6 C 0.4300(4) 0.6949(4) 0.1334(2) 0.0358(12) Uani 1 1 d . . .
C7 C 0.3863(3) 0.3507(4) 0.3020(2) 0.0320(12) Uani 1 1 d . B .
C8 C 0.4520(3) 0.3163(4) 0.3464(3) 0.0368(12) Uani 1 1 d . . .
C9 C 0.4344(4) 0.3206(4) 0.4077(3) 0.0415(14) Uani 1 1 d . B .
H9 H 0.4778 0.2984 0.4375 0.050 Uiso 1 1 calc R . .
C10 C 0.3564(4) 0.3557(4) 0.4279(2) 0.0391(13) Uani 1 1 d . . .
C11 C 0.2934(4) 0.3853(4) 0.3826(3) 0.0379(13) Uani 1 1 d . B .
H11 H 0.2398 0.4086 0.3941 0.046 Uiso 1 1 calc R . .
C12 C 0.3064(3) 0.3819(4) 0.3207(2) 0.0323(12) Uani 1 1 d . . .
C13 C 0.3383(4) 0.6606(4) 0.1121(2) 0.0364(12) Uani 1 1 d . B .
H13A H 0.2992 0.7141 0.1038 0.044 Uiso 1 1 calc R . .
H13B H 0.3400 0.6259 0.0738 0.044 Uiso 1 1 calc R . .
C14 C 0.3073(4) 0.6430(4) 0.2198(2) 0.0369(13) Uani 1 1 d . B .
H14A H 0.2638 0.6930 0.2205 0.044 Uiso 1 1 calc R . .
H14B H 0.3660 0.6695 0.2302 0.044 Uiso 1 1 calc R . .
C15 C 0.2890(4) 0.5672(4) 0.2657(3) 0.0379(13) Uani 1 1 d . B .
H15A H 0.3432 0.5520 0.2915 0.045 Uiso 1 1 calc R . .
H15B H 0.2453 0.5891 0.2923 0.045 Uiso 1 1 calc R . .
C16 C 0.2077(3) 0.5793(4) 0.1415(3) 0.0405(13) Uani 1 1 d . B .
H16A H 0.1996 0.5505 0.1008 0.049 Uiso 1 1 calc R . .
H16B H 0.1730 0.6367 0.1407 0.049 Uiso 1 1 calc R . .
C17 C 0.1784(3) 0.5123(4) 0.1904(3) 0.0425(14) Uani 1 1 d . B .
H17A H 0.1354 0.5431 0.2140 0.051 Uiso 1 1 calc R . .
H17B H 0.1503 0.4574 0.1704 0.051 Uiso 1 1 calc R . .
C18 C 0.2326(3) 0.4099(4) 0.2742(2) 0.0344(12) Uani 1 1 d . B .
H18A H 0.2129 0.3550 0.2502 0.041 Uiso 1 1 calc R . .
H18B H 0.1831 0.4313 0.2958 0.041 Uiso 1 1 calc R . .
C19 C 0.6362(4) 0.6260(5) 0.2386(3) 0.0519(17) Uani 1 1 d . B .
C20 C 0.7166(5) 0.6850(6) 0.2620(4) 0.094(3) Uani 1 1 d . . .
H20A H 0.7464 0.7064 0.2274 0.141 Uiso 1 1 calc R B .
H20B H 0.7568 0.6476 0.2889 0.141 Uiso 1 1 calc R . .
H20C H 0.6974 0.7381 0.2845 0.141 Uiso 1 1 calc R . .
C21 C 0.6709(4) 0.5388(5) 0.2101(3) 0.0593(18) Uani 1 1 d . . .
H21A H 0.6222 0.4974 0.1977 0.089 Uiso 1 1 calc R B .
H21B H 0.7119 0.5076 0.2400 0.089 Uiso 1 1 calc R . .
H21C H 0.7007 0.5555 0.1746 0.089 Uiso 1 1 calc R . .
C22 C 0.5871(5) 0.6013(5) 0.2954(3) 0.0599(18) Uani 1 1 d . . .
H22A H 0.5678 0.6581 0.3139 0.090 Uiso 1 1 calc R B .
H22B H 0.6266 0.5677 0.3250 0.090 Uiso 1 1 calc R . .
H22C H 0.5364 0.5629 0.2827 0.090 Uiso 1 1 calc R . .
C23 C 0.5514(5) 0.9284(4) 0.1278(3) 0.0596(18) Uani 1 1 d D A .
C24 C 0.5581(12) 0.9836(13) 0.1878(7) 0.093(2) Uiso 0.50 1 d PD A 1
H24A H 0.5780 1.0462 0.1803 0.140 Uiso 0.50 1 calc PR A 1
H24B H 0.5998 0.9535 0.2177 0.140 Uiso 0.50 1 calc PR A 1
H24C H 0.5008 0.9860 0.2034 0.140 Uiso 0.50 1 calc PR A 1
C24' C 0.6441(9) 0.9570(14) 0.1528(9) 0.093(2) Uiso 0.50 1 d PD A 2
H24D H 0.6548 1.0206 0.1408 0.140 Uiso 0.50 1 calc PR A 2
H24E H 0.6865 0.9161 0.1364 0.140 Uiso 0.50 1 calc PR A 2
H24F H 0.6499 0.9525 0.1972 0.140 Uiso 0.50 1 calc PR A 2
C25 C 0.4777(11) 0.9752(14) 0.0856(9) 0.093(2) Uiso 0.50 1 d PD A 1
H25A H 0.4231 0.9732 0.1048 0.140 Uiso 0.50 1 calc PR A 1
H25B H 0.4701 0.9425 0.0467 0.140 Uiso 0.50 1 calc PR A 1
H25C H 0.4934 1.0394 0.0785 0.140 Uiso 0.50 1 calc PR A 1
C25' C 0.4788(10) 0.9954(13) 0.1265(9) 0.093(2) Uiso 0.50 1 d PD A 2
H25D H 0.5017 1.0579 0.1225 0.140 Uiso 0.50 1 calc PR A 2
H25E H 0.4506 0.9908 0.1642 0.140 Uiso 0.50 1 calc PR A 2
H25F H 0.4362 0.9821 0.0918 0.140 Uiso 0.50 1 calc PR A 2
C26 C 0.6343(11) 0.9345(14) 0.0971(9) 0.093(2) Uiso 0.50 1 d PD A 1
H26A H 0.6454 0.9989 0.0871 0.140 Uiso 0.50 1 calc PR A 1
H26B H 0.6283 0.8978 0.0598 0.140 Uiso 0.50 1 calc PR A 1
H26C H 0.6830 0.9110 0.1245 0.140 Uiso 0.50 1 calc PR A 1
C26' C 0.5715(13) 0.9313(14) 0.0600(7) 0.093(2) Uiso 0.50 1 d PD A 2
H26D H 0.5186 0.9160 0.0337 0.140 Uiso 0.50 1 calc PR A 2
H26E H 0.6173 0.8866 0.0536 0.140 Uiso 0.50 1 calc PR A 2
H26F H 0.5911 0.9932 0.0502 0.140 Uiso 0.50 1 calc PR A 2
C27 C 0.5382(4) 0.2743(4) 0.3288(3) 0.0430(14) Uani 1 1 d . B .
C28 C 0.6007(4) 0.2451(6) 0.3849(3) 0.069(2) Uani 1 1 d . . .
H28A H 0.6136 0.2986 0.4113 0.103 Uiso 1 1 calc R B .
H28B H 0.6549 0.2212 0.3713 0.103 Uiso 1 1 calc R . .
H28C H 0.5729 0.1972 0.4075 0.103 Uiso 1 1 calc R . .
C29 C 0.5886(4) 0.3455(5) 0.2930(3) 0.0541(17) Uani 1 1 d . . .
H29A H 0.5520 0.3648 0.2566 0.081 Uiso 1 1 calc R B .
H29B H 0.6422 0.3174 0.2813 0.081 Uiso 1 1 calc R . .
H29C H 0.6034 0.3993 0.3188 0.081 Uiso 1 1 calc R . .
C30 C 0.5166(4) 0.1876(4) 0.2897(3) 0.0540(17) Uani 1 1 d . . .
H30A H 0.4952 0.1389 0.3151 0.081 Uiso 1 1 calc R B .
H30B H 0.5693 0.1663 0.2725 0.081 Uiso 1 1 calc R . .
H30C H 0.4717 0.2025 0.2568 0.081 Uiso 1 1 calc R . .
C31 C 0.3457(5) 0.3600(6) 0.4969(3) 0.0681(11) Uani 1 1 d . B .
C32 C 0.4176(5) 0.4198(6) 0.5283(3) 0.0681(11) Uani 1 1 d . . .
H32A H 0.4087 0.4838 0.5153 0.102 Uiso 1 1 calc R B .
H32B H 0.4743 0.3983 0.5172 0.102 Uiso 1 1 calc R . .
H32C H 0.4163 0.4156 0.5724 0.102 Uiso 1 1 calc R . .
C33 C 0.3529(5) 0.2610(6) 0.5235(3) 0.0681(11) Uani 1 1 d . . .
H33A H 0.3456 0.2631 0.5670 0.102 Uiso 1 1 calc R B .
H33B H 0.4103 0.2354 0.5177 0.102 Uiso 1 1 calc R . .
H33C H 0.3074 0.2222 0.5027 0.102 Uiso 1 1 calc R . .
C34 C 0.2562(5) 0.3961(6) 0.5091(3) 0.0681(11) Uani 1 1 d . . .
H34A H 0.2510 0.3955 0.5529 0.102 Uiso 1 1 calc R B .
H34B H 0.2109 0.3567 0.4885 0.102 Uiso 1 1 calc R . .
H34C H 0.2491 0.4592 0.4937 0.102 Uiso 1 1 calc R . .
C35 C 0.3544(6) 0.3284(6) -0.0293(3) 0.075(2) Uani 1 1 d . . .
H35A H 0.4021 0.2942 -0.0070 0.113 Uiso 1 1 calc R . .
H35B H 0.3766 0.3615 -0.0632 0.113 Uiso 1 1 calc R . .
H35C H 0.3088 0.2853 -0.0451 0.113 Uiso 1 1 calc R . .
C36 C 0.2144(6) 0.4711(6) -0.0229(3) 0.081(3) Uani 1 1 d . . .
H36A H 0.1658 0.4278 -0.0302 0.122 Uiso 1 1 calc R . .
H36B H 0.2334 0.4908 -0.0619 0.122 Uiso 1 1 calc R . .
H36C H 0.1955 0.5249 -0.0009 0.122 Uiso 1 1 calc R . .
C37 C 0.2656(11) 0.1671(11) 0.0751(8) 0.069(3) Uiso 0.50 1 d PD B 1
H37A H 0.2726 0.1737 0.0318 0.104 Uiso 0.50 1 calc PR B 1
H37B H 0.2243 0.1174 0.0808 0.104 Uiso 0.50 1 calc PR B 1
H37C H 0.3221 0.1524 0.0972 0.104 Uiso 0.50 1 calc PR B 1
C37' C 0.2344(11) 0.1742(11) 0.0603(8) 0.069(3) Uiso 0.50 1 d PD B 2
H37D H 0.2238 0.1888 0.0170 0.104 Uiso 0.50 1 calc PR B 2
H37E H 0.1921 0.1281 0.0711 0.104 Uiso 0.50 1 calc PR B 2
H37F H 0.2935 0.1498 0.0690 0.104 Uiso 0.50 1 calc PR B 2
C38 C 0.1008(10) 0.292(2) 0.0916(12) 0.110(5) Uiso 0.50 1 d PD B 1
H38A H 0.0734 0.2652 0.1256 0.165 Uiso 0.50 1 calc PR B 1
H38B H 0.0797 0.2605 0.0539 0.165 Uiso 0.50 1 calc PR B 1
H38C H 0.0858 0.3577 0.0881 0.165 Uiso 0.50 1 calc PR B 1
C38' C 0.1063(11) 0.301(2) 0.0706(12) 0.110(5) Uiso 0.50 1 d PD B 2
H38D H 0.0866 0.3612 0.0837 0.165 Uiso 0.50 1 calc PR B 2
H38E H 0.0679 0.2529 0.0842 0.165 Uiso 0.50 1 calc PR B 2
H38F H 0.1045 0.2995 0.0262 0.165 Uiso 0.50 1 calc PR B 2
C39 C 0.5531(5) 0.4077(6) 0.0815(4) 0.0767(17) Uani 1 1 d . B .
H39A H 0.5753 0.4677 0.0976 0.092 Uiso 1 1 calc R . .
H39B H 0.5254 0.4167 0.0397 0.092 Uiso 1 1 calc R . .
C40 C 0.6254(5) 0.3378(5) 0.0827(4) 0.0767(17) Uani 1 1 d . . .
H40A H 0.6515 0.3374 0.0435 0.092 Uiso 1 1 calc R B .
H40B H 0.6717 0.3520 0.1156 0.092 Uiso 1 1 calc R . .
C41 C 0.5845(5) 0.2476(5) 0.0936(4) 0.0816(18) Uani 1 1 d . B .
H41A H 0.6240 0.2095 0.1213 0.098 Uiso 1 1 calc R . .
H41B H 0.5717 0.2139 0.0548 0.098 Uiso 1 1 calc R . .
C42 C 0.5018(6) 0.2679(5) 0.1216(4) 0.0816(18) Uani 1 1 d . B .
H42A H 0.4516 0.2379 0.0982 0.098 Uiso 1 1 calc R . .
H42B H 0.5057 0.2448 0.1639 0.098 Uiso 1 1 calc R . .

loop_
_atom_site_aniso_label
_atom_site_aniso_U_11
_atom_site_aniso_U_22
_atom_site_aniso_U_33
_atom_site_aniso_U_23
_atom_site_aniso_U_13
_atom_site_aniso_U_12
Yb1 0.03772(14) 0.02288(13) 0.02904(14) -0.00109(9) 0.00813(9) -0.00096(9)
Si1 0.0835(13) 0.0391(10) 0.0348(9) -0.0048(8) 0.0037(9) -0.0108(9)
Si2 0.0902(15) 0.0605(14) 0.0468(11) -0.0120(10) 0.0136(10) -0.0374(11)
O1 0.041(2) 0.025(2) 0.042(2) 0.0005(17) 0.0051(17) 0.0023(15)
O2 0.0393(19) 0.034(2) 0.033(2) 0.0052(17) 0.0118(16) 0.0084(16)
O3 0.058(2) 0.029(2) 0.055(3) -0.0018(19) 0.029(2) 0.0068(18)
N1 0.038(2) 0.023(2) 0.031(2) 0.0017(19) 0.0042(18) 0.0054(18)
N2 0.031(2) 0.025(2) 0.035(2) -0.0012(19) 0.0068(18) -0.0004(17)
N3 0.058(3) 0.032(3) 0.032(3) -0.007(2) 0.004(2) -0.006(2)
C1 0.050(3) 0.026(3) 0.034(3) 0.000(2) 0.013(2) -0.005(2)
C2 0.049(3) 0.039(3) 0.036(3) -0.001(3) 0.007(3) -0.012(3)
C3 0.056(4) 0.044(4) 0.043(4) -0.003(3) 0.011(3) -0.022(3)
C4 0.065(4) 0.036(3) 0.043(4) -0.001(3) 0.024(3) -0.010(3)
C5 0.054(3) 0.028(3) 0.048(4) 0.003(3) 0.014(3) -0.002(3)
C6 0.048(3) 0.026(3) 0.035(3) -0.001(2) 0.015(2) -0.006(2)
C7 0.033(3) 0.034(3) 0.030(3) 0.003(2) 0.010(2) -0.002(2)
C8 0.041(3) 0.032(3) 0.038(3) 0.005(2) 0.007(2) -0.002(2)
C9 0.043(3) 0.044(4) 0.037(3) 0.009(3) -0.003(2) 0.003(3)
C10 0.054(3) 0.038(3) 0.027(3) 0.001(2) 0.013(2) -0.001(3)
C11 0.040(3) 0.037(3) 0.039(3) -0.001(3) 0.017(2) -0.001(2)
C12 0.036(3) 0.028(3) 0.034(3) 0.003(2) 0.010(2) -0.004(2)
C13 0.054(3) 0.028(3) 0.027(3) 0.004(2) 0.002(2) 0.001(2)
C14 0.051(3) 0.021(3) 0.039(3) -0.001(2) 0.005(2) 0.003(2)
C15 0.053(3) 0.027(3) 0.036(3) -0.005(2) 0.012(3) -0.003(2)
C16 0.036(3) 0.038(3) 0.047(4) 0.006(3) 0.001(2) 0.005(2)
C17 0.031(3) 0.047(4) 0.049(4) 0.006(3) 0.004(2) 0.002(2)
C18 0.033(3) 0.032(3) 0.039(3) 0.003(2) 0.010(2) -0.003(2)
C19 0.052(4) 0.050(4) 0.051(4) 0.008(3) -0.003(3) -0.024(3)
C20 0.073(5) 0.077(6) 0.123(8) 0.025(6) -0.033(5) -0.041(4)
C21 0.047(4) 0.067(5) 0.065(5) 0.017(4) 0.006(3) 0.006(3)
C22 0.079(5) 0.061(5) 0.039(4) -0.002(3) 0.001(3) -0.008(4)
C23 0.077(5) 0.034(4) 0.071(5) 0.006(3) 0.021(4) -0.016(3)
C27 0.039(3) 0.045(4) 0.046(4) 0.011(3) 0.009(3) 0.007(3)
C28 0.056(4) 0.087(6) 0.064(5) 0.017(4) 0.005(3) 0.025(4)
C29 0.037(3) 0.053(4) 0.075(5) 0.012(4) 0.017(3) 0.004(3)
C30 0.052(4) 0.042(4) 0.070(5) 0.008(3) 0.016(3) 0.010(3)
C31 0.085(3) 0.080(3) 0.042(2) 0.0035(19) 0.0222(18) -0.011(2)
C32 0.085(3) 0.080(3) 0.042(2) 0.0035(19) 0.0222(18) -0.011(2)
C33 0.085(3) 0.080(3) 0.042(2) 0.0035(19) 0.0222(18) -0.011(2)
C34 0.085(3) 0.080(3) 0.042(2) 0.0035(19) 0.0222(18) -0.011(2)
C35 0.124(7) 0.063(5) 0.042(4) -0.014(4) 0.025(4) -0.008(5)
C36 0.126(7) 0.068(6) 0.045(4) -0.001(4) -0.015(4) -0.005(5)
C39 0.069(3) 0.066(4) 0.105(5) 0.007(3) 0.056(3) 0.007(3)
C40 0.069(3) 0.066(4) 0.105(5) 0.007(3) 0.056(3) 0.007(3)
C41 0.096(4) 0.045(3) 0.112(5) 0.003(3) 0.051(4) 0.019(3)
C42 0.096(4) 0.045(3) 0.112(5) 0.003(3) 0.051(4) 0.019(3)

loop_
_atom_type_symbol
_atom_type_description
_atom_type_scat_dispersion_real
_atom_type_scat_dispersion_imag
_atom_type_scat_source
C C 0.0033 0.0016 'International Tables Vol C Tables 4.2.6.8 and 6.1.1.4'
H H 0.0000 0.0000 'International Tables Vol C Tables 4.2.6.8 and 6.1.1.4'
N N 0.0061 0.0033 'International Tables Vol C Tables 4.2.6.8 and 6.1.1.4'
O O 0.0106 0.0060 'International Tables Vol C Tables 4.2.6.8 and 6.1.1.4'
Yb Yb -0.3850 5.5486 'International Tables Vol C Tables 4.2.6.8 and 6.1.1.4'
Si Si 0.0817 0.0704 'International Tables Vol C Tables 4.2.6.8 and 6.1.1.4'

loop_
_geom_angle_atom_site_label_1
_geom_angle_atom_site_label_2
_geom_angle_atom_site_label_3
_geom_angle
O2 Yb1 O1 107.42(14)
O2 Yb1 N3 108.38(16)
O1 Yb1 N3 139.77(16)
O2 Yb1 O3 87.77(13)
O1 Yb1 O3 79.59(13)
N3 Yb1 O3 84.06(16)
O2 Yb1 N2 77.16(13)
O1 Yb1 N2 110.43(14)
N3 Yb1 N2 94.91(15)
O3 Yb1 N2 163.79(14)
O2 Yb1 N1 131.53(13)
O1 Yb1 N1 72.05(13)
N3 Yb1 N1 96.82(16)
O3 Yb1 N1 136.60(13)
N2 Yb1 N1 59.61(14)
O2 Yb1 C16 125.95(13)
O1 Yb1 C16 98.32(14)
N3 Yb1 C16 74.71(16)
O3 Yb1 C16 144.23(15)
N2 Yb1 C16 49.21(14)
N1 Yb1 C16 26.43(14)
O2 Yb1 Si1 132.64(11)
O1 Yb1 Si1 110.53(11)
N3 Yb1 Si1 29.25(12)
O3 Yb1 Si1 72.58(11)
N2 Yb1 Si1 113.51(10)
N1 Yb1 Si1 87.26(10)
C16 Yb1 Si1 74.97(12)
O2 Yb1 Si2 86.04(11)
O1 Yb1 Si2 162.74(11)
N3 Yb1 Si2 23.57(12)
O3 Yb1 Si2 90.47(11)
N2 Yb1 Si2 82.63(10)
N1 Yb1 Si2 107.42(11)
C16 Yb1 Si2 81.49(11)
Si1 Yb1 Si2 52.58(5)
N3 Si1 C36 116.5(3)
N3 Si1 C35 117.0(3)
C36 Si1 C35 105.9(4)
N3 Si1 Yb1 40.60(16)
C36 Si1 Yb1 128.3(3)
C35 Si1 Yb1 125.8(3)
N3 Si1 H1 103(2)
C36 Si1 H1 103(2)
C35 Si1 H1 111(2)
Yb1 Si1 H1 63(2)
N3 Si2 C37' 119.3(6)
N3 Si2 C38 118.3(10)
C37' Si2 C38 98.3(11)
N3 Si2 C37 113.7(6)
C37' Si2 C37 17.2(7)
C38 Si2 C37 113.8(11)
N3 Si2 C38' 109.9(9)
C37' Si2 C38' 93.3(11)
C38 Si2 C38' 15.0(14)
C37 Si2 C38' 110.2(11)
N3 Si2 Yb1 31.87(16)
C37' Si2 Yb1 132.5(5)
C38 Si2 Yb1 127.5(10)
C37 Si2 Yb1 118.5(5)
C38' Si2 Yb1 127.3(10)
N3 Si2 H2 105(3)
C37' Si2 H2 113(3)
C38 Si2 H2 102(3)
C37 Si2 H2 101(3)
C38' Si2 H2 117(3)
Yb1 Si2 H2 73(3)
C1 O1 Yb1 144.9(3)
C7 O2 Yb1 138.1(3)
C42 O3 C39 109.0(5)
C42 O3 Yb1 122.6(4)
C39 O3 Yb1 128.0(4)
C14 N1 C16 106.2(4)
C14 N1 C13 112.6(4)
C16 N1 C13 111.4(4)
C14 N1 Yb1 108.6(3)
C16 N1 Yb1 105.1(3)
C13 N1 Yb1 112.5(3)
C17 N2 C18 111.4(4)
C17 N2 C15 107.4(4)
C18 N2 C15 111.0(4)
C17 N2 Yb1 107.6(3)
C18 N2 Yb1 115.7(3)
C15 N2 Yb1 103.2(3)
Si1 N3 Si2 124.4(3)
Si1 N3 Yb1 110.2(2)
Si2 N3 Yb1 124.6(3)
O1 C1 C6 119.5(5)
O1 C1 C2 121.2(5)
C6 C1 C2 119.3(5)
C3 C2 C1 117.3(6)
C3 C2 C19 121.4(5)
C1 C2 C19 121.1(5)
C2 C3 C4 124.3(6)
C2 C3 H3 117.8
C4 C3 H3 117.8
C5 C4 C3 117.1(6)
C5 C4 C23 121.8(6)
C3 C4 C23 121.0(6)
C4 C5 C6 122.1(6)
C4 C5 H5 118.9
C6 C5 H5 118.9
C1 C6 C5 119.5(5)
C1 C6 C13 122.6(5)
C5 C6 C13 117.8(5)
O2 C7 C12 119.5(5)
O2 C7 C8 121.2(4)
C12 C7 C8 119.3(5)
C9 C8 C7 117.1(5)
C9 C8 C27 120.7(5)
C7 C8 C27 122.2(5)
C8 C9 C10 124.6(5)
C8 C9 H9 117.7
C10 C9 H9 117.7
C11 C10 C9 116.0(5)
C11 C10 C31 124.1(5)
C9 C10 C31 119.9(6)
C10 C11 C12 122.3(5)
C10 C11 H11 118.8
C12 C11 H11 118.8
C11 C12 C7 120.6(5)
C11 C12 C18 119.0(5)
C7 C12 C18 120.4(5)
N1 C13 C6 112.0(4)
N1 C13 H13A 109.2
C6 C13 H13A 109.2
N1 C13 H13B 109.2
C6 C13 H13B 109.2
H13A C13 H13B 107.9
N1 C14 C15 107.6(4)
N1 C14 H14A 110.2
C15 C14 H14A 110.2
N1 C14 H14B 110.2
C15 C14 H14B 110.2
H14A C14 H14B 108.5
N2 C15 C14 109.0(4)
N2 C15 H15A 109.9
C14 C15 H15A 109.9
N2 C15 H15B 109.9
C14 C15 H15B 109.9
H15A C15 H15B 108.3
N1 C16 C17 107.0(4)
N1 C16 Yb1 48.5(2)
C17 C16 Yb1 77.4(3)
N1 C16 H16A 110.3
C17 C16 H16A 110.3
Yb1 C16 H16A 86.3
N1 C16 H16B 110.3
C17 C16 H16B 110.3
Yb1 C16 H16B 158.4
H16A C16 H16B 108.6
N2 C17 C16 109.5(4)
N2 C17 H17A 109.8
C16 C17 H17A 109.8
N2 C17 H17B 109.8
C16 C17 H17B 109.8
H17A C17 H17B 108.2
N2 C18 C12 114.4(4)
N2 C18 H18A 108.7
C12 C18 H18A 108.7
N2 C18 H18B 108.7
C12 C18 H18B 108.7
H18A C18 H18B 107.6
C21 C19 C2 112.0(5)
C21 C19 C20 107.1(6)
C2 C19 C20 111.9(6)
C21 C19 C22 110.8(6)
C2 C19 C22 108.1(5)
C20 C19 C22 106.8(6)
C19 C20 H20A 109.5
C19 C20 H20B 109.5
H20A C20 H20B 109.5
C19 C20 H20C 109.5
H20A C20 H20C 109.5
H20B C20 H20C 109.5
C19 C21 H21A 109.5
C19 C21 H21B 109.5
H21A C21 H21B 109.5
C19 C21 H21C 109.5
H21A C21 H21C 109.5
H21B C21 H21C 109.5
C19 C22 H22A 109.5
C19 C22 H22B 109.5
H22A C22 H22B 109.5
C19 C22 H22C 109.5
H22A C22 H22C 109.5
H22B C22 H22C 109.5
C25' C23 C26 128.5(12)
C25' C23 C24' 120.2(12)
C26 C23 C24' 49.2(9)
C25' C23 C24 70.3(11)
C26 C23 C24 111.5(11)
C24' C23 C24 64.5(10)
C25' C23 C4 116.4(9)
C26 C23 C4 111.4(9)
C24' C23 C4 113.6(9)
C24 C23 C4 108.3(9)
C25' C23 C25 36.3(9)
C26 C23 C25 107.7(12)
C24' C23 C25 134.1(11)
C24 C23 C25 105.8(12)
C4 C23 C25 111.9(9)
C25' C23 C26' 100.5(11)
C26 C23 C26' 46.3(9)
C24' C23 C26' 94.2(10)
C24 C23 C26' 143.8(11)
C4 C23 C26' 107.0(9)
C25 C23 C26' 67.2(10)
C23 C24 H24A 109.5
C23 C24 H24B 109.5
C23 C24 H24C 109.5
C23 C24' H24D 109.5
C23 C24' H24E 109.5
H24D C24' H24E 109.5
C23 C24' H24F 109.5
H24D C24' H24F 109.5
H24E C24' H24F 109.5
C23 C25 H25A 109.5
C23 C25 H25B 109.5
C23 C25 H25C 109.5
C23 C25' H25D 109.5
C23 C25' H25E 109.5
H25D C25' H25E 109.5
C23 C25' H25F 109.5
H25D C25' H25F 109.5
H25E C25' H25F 109.5
C23 C26 H26A 109.5
C23 C26 H26B 109.5
C23 C26 H26C 109.5
C23 C26' H26D 109.5
C23 C26' H26E 109.5
H26D C26' H26E 109.5
C23 C26' H26F 109.5
H26D C26' H26F 109.5
H26E C26' H26F 109.5
C8 C27 C30 108.6(5)
C8 C27 C28 112.8(5)
C30 C27 C28 107.9(6)
C8 C27 C29 110.5(5)
C30 C27 C29 110.4(5)
C28 C27 C29 106.6(5)
C27 C28 H28A 109.5
C27 C28 H28B 109.5
H28A C28 H28B 109.5
C27 C28 H28C 109.5
H28A C28 H28C 109.5
H28B C28 H28C 109.5
C27 C29 H29A 109.5
C27 C29 H29B 109.5
H29A C29 H29B 109.5
C27 C29 H29C 109.5
H29A C29 H29C 109.5
H29B C29 H29C 109.5
C27 C30 H30A 109.5
C27 C30 H30B 109.5
H30A C30 H30B 109.5
C27 C30 H30C 109.5
H30A C30 H30C 109.5
H30B C30 H30C 109.5
C32 C31 C34 110.9(7)
C32 C31 C10 109.2(5)
C34 C31 C10 111.8(6)
C32 C31 C33 109.5(7)
C34 C31 C33 106.5(6)
C10 C31 C33 109.0(6)
C31 C32 H32A 109.5
C31 C32 H32B 109.5
H32A C32 H32B 109.5
C31 C32 H32C 109.5
H32A C32 H32C 109.5
H32B C32 H32C 109.5
C31 C33 H33A 109.5
C31 C33 H33B 109.5
H33A C33 H33B 109.5
C31 C33 H33C 109.5
H33A C33 H33C 109.5
H33B C33 H33C 109.5
C31 C34 H34A 109.5
C31 C34 H34B 109.5
H34A C34 H34B 109.5
C31 C34 H34C 109.5
H34A C34 H34C 109.5
H34B C34 H34C 109.5
Si1 C35 H35A 109.5
Si1 C35 H35B 109.5
H35A C35 H35B 109.5
Si1 C35 H35C 109.5
H35A C35 H35C 109.5
H35B C35 H35C 109.5
Si1 C36 H36A 109.5
Si1 C36 H36B 109.5
H36A C36 H36B 109.5
Si1 C36 H36C 109.5
H36A C36 H36C 109.5
H36B C36 H36C 109.5
Si2 C37 H37A 109.5
Si2 C37 H37B 109.5
Si2 C37 H37C 109.5
Si2 C37' H37D 109.5
Si2 C37' H37E 109.5
H37D C37' H37E 109.5
Si2 C37' H37F 109.5
H37D C37' H37F 109.5
H37E C37' H37F 109.5
Si2 C38 H38A 109.5
Si2 C38 H38B 109.5
Si2 C38 H38C 109.5
Si2 C38' H38D 109.5
Si2 C38' H38E 109.5
H38D C38' H38E 109.5
Si2 C38' H38F 109.5
H38D C38' H38F 109.5
H38E C38' H38F 109.5
O3 C39 C40 104.2(6)
O3 C39 H39A 110.9
C40 C39 H39A 110.9
O3 C39 H39B 110.9
C40 C39 H39B 110.9
H39A C39 H39B 108.9
C41 C40 C39 105.8(6)
C41 C40 H40A 110.6
C39 C40 H40A 110.6
C41 C40 H40B 110.6
C39 C40 H40B 110.6
H40A C40 H40B 108.7
C40 C41 C42 106.5(6)
C40 C41 H41A 110.4
C42 C41 H41A 110.4
C40 C41 H41B 110.4
C42 C41 H41B 110.4
H41A C41 H41B 108.6
O3 C42 C41 106.6(6)
O3 C42 H42A 110.4
C41 C42 H42A 110.4
O3 C42 H42B 110.4
C41 C42 H42B 110.4
H42A C42 H42B 108.6

loop_
_geom_bond_atom_site_label_1
_geom_bond_atom_site_label_2
_geom_bond_distance
Yb1 O2 2.110(3)
Yb1 O1 2.120(4)
Yb1 N3 2.256(5)
Yb1 O3 2.401(3)
Yb1 N2 2.480(4)
Yb1 N1 2.489(4)
Yb1 C16 3.210(5)
Yb1 Si1 3.2543(18)
Yb1 Si2 3.5186(19)
Si1 N3 1.694(5)
Si1 C36 1.858(8)
Si1 C35 1.871(7)
Si1 H1 1.47(5)
Si2 N3 1.708(5)
Si2 C37' 1.822(13)
Si2 C38 1.865(15)
Si2 C37 1.886(13)
Si2 C38' 1.889(15)
Si2 H2 1.40(8)
O1 C1 1.342(6)
O2 C7 1.347(6)
O3 C42 1.449(8)
O3 C39 1.450(7)
N1 C14 1.474(7)
N1 C16 1.480(7)
N1 C13 1.485(6)
N2 C17 1.472(7)
N2 C18 1.475(6)
N2 C15 1.478(7)
C1 C6 1.405(8)
C1 C2 1.419(8)
C2 C3 1.384(8)
C2 C19 1.531(9)
C3 C4 1.392(9)
C3 H3 0.9400
C4 C5 1.362(8)
C4 C23 1.538(8)
C5 C6 1.406(7)
C5 H5 0.9400
C6 C13 1.515(7)
C7 C12 1.398(7)
C7 C8 1.417(7)
C8 C9 1.395(8)
C8 C27 1.530(7)
C9 C10 1.403(8)
C9 H9 0.9400
C10 C11 1.379(8)
C10 C31 1.538(8)
C11 C12 1.389(7)
C11 H11 0.9400
C12 C18 1.499(7)
C13 H13A 0.9800
C13 H13B 0.9800
C14 C15 1.528(7)
C14 H14A 0.9800
C14 H14B 0.9800
C15 H15A 0.9800
C15 H15B 0.9800
C16 C17 1.540(8)
C16 H16A 0.9800
C16 H16B 0.9800
C17 H17A 0.9800
C17 H17B 0.9800
C18 H18A 0.9800
C18 H18B 0.9800
C19 C21 1.518(10)
C19 C20 1.539(9)
C19 C22 1.554(9)
C20 H20A 0.9700
C20 H20B 0.9700
C20 H20C 0.9700
C21 H21A 0.9700
C21 H21B 0.9700
C21 H21C 0.9700
C22 H22A 0.9700
C22 H22B 0.9700
C22 H22C 0.9700
C23 C25' 1.467(14)
C23 C26 1.491(14)
C23 C24' 1.523(13)
C23 C24 1.529(14)
C23 C25 1.542(14)
C23 C26' 1.546(14)
C24 H24A 0.9700
C24 H24B 0.9700
C24 H24C 0.9700
C24' H24D 0.9700
C24' H24E 0.9700
C24' H24F 0.9700
C25 H25A 0.9700
C25 H25B 0.9700
C25 H25C 0.9700
C25' H25D 0.9700
C25' H25E 0.9700
C25' H25F 0.9700
C26 H26A 0.9700
C26 H26B 0.9700
C26 H26C 0.9700
C26' H26D 0.9700
C26' H26E 0.9700
C26' H26F 0.9700
C27 C30 1.531(9)
C27 C28 1.539(9)
C27 C29 1.540(8)
C28 H28A 0.9700
C28 H28B 0.9700
C28 H28C 0.9700
C29 H29A 0.9700
C29 H29B 0.9700
C29 H29C 0.9700
C30 H30A 0.9700
C30 H30B 0.9700
C30 H30C 0.9700
C31 C32 1.506(10)
C31 C34 1.509(10)
C31 C33 1.538(11)
C32 H32A 0.9700
C32 H32B 0.9700
C32 H32C 0.9700
C33 H33A 0.9700
C33 H33B 0.9700
C33 H33C 0.9700
C34 H34A 0.9700
C34 H34B 0.9700
C34 H34C 0.9700
C35 H35A 0.9700
C35 H35B 0.9700
C35 H35C 0.9700
C36 H36A 0.9700
C36 H36B 0.9700
C36 H36C 0.9700
C37 H37A 0.9700
C37 H37B 0.9700
C37 H37C 0.9700
C37' H37D 0.9700
C37' H37E 0.9700
C37' H37F 0.9700
C38 H38A 0.9700
C38 H38B 0.9700
C38 H38C 0.9700
C38' H38D 0.9700
C38' H38E 0.9700
C38' H38F 0.9700
C39 C40 1.492(10)
C39 H39A 0.9800
C39 H39B 0.9800
C40 C41 1.470(10)
C40 H40A 0.9800
C40 H40B 0.9800
C41 C42 1.486(10)
C41 H41A 0.9800
C41 H41B 0.9800
C42 H42A 0.9800
C42 H42B 0.9800
